data_8106776
loop_
_publ_author_name
'Jing, Liu'
'Min-Le, Han'

_publ_section_title
;
 Crystal structure of
 trans-1,2-bis(pyridinium-4-yl)ethylene--2-carboxy-4-methylbenzoate (1/2),
 C30H26N2O8
;
_journal_issue 1
_journal_name_full 'Zeitschrift f\"ur Kristallographie - New Crystal Structures'
_journal_page_first 31
_journal_page_last 33
_journal_paper_doi 10.1515/ncrs-2014-9081
_journal_volume 231
_journal_year 2016
_chemical_formula_sum 'C15 H16 N O4'
_chemical_formula_weight 274.29
_chemical_name_systematic
;
 trans-1,2-bis(pyridinium-4-yl)ethylene-2-carboxy-4-methylbenzoate
;
_space_group_crystal_system monoclinic
_space_group_IT_number 15
_space_group_name_Hall '-C 2yc'
_space_group_name_H-M_alt 'C 1 2/c 1'
_atom_sites_solution_hydrogens mixed
_atom_sites_solution_primary direct
_atom_sites_solution_secondary difmap
_cell_angle_alpha 90.00
_cell_angle_beta 124.0840(10)
_cell_angle_gamma 90.00
_cell_formula_units_Z 8
_cell_length_a 17.567(2)
_cell_length_b 13.1375(17)
_cell_length_c 13.4212(17)
_cell_measurement_reflns_used 2089
_cell_measurement_temperature 296(2)
_cell_measurement_theta_max 22.53
_cell_measurement_theta_min 2.80
_cell_volume 2565.3(5)
_computing_cell_refinement 'Bruker SMART'
_computing_data_collection 'Bruker SMART'
_computing_data_reduction 'Bruker SAINT'
_computing_molecular_graphics 'Bruker SHELXTL'
_computing_publication_material 'Bruker SHELXTL'
_computing_structure_refinement 'SHELXL-97 (Sheldrick, 1997)'
_computing_structure_solution 'SHELXS-97 (Sheldrick, 1990)'
_diffrn_ambient_temperature 296(2)
_diffrn_measured_fraction_theta_full 0.999
_diffrn_measured_fraction_theta_max 0.999
_diffrn_measurement_device_type 'CCD area detector'
_diffrn_measurement_method 'phi and omega scans'
_diffrn_radiation_monochromator graphite
_diffrn_radiation_source 'fine-focus sealed tube'
_diffrn_radiation_type MoK\a
_diffrn_radiation_wavelength 0.71073
_diffrn_reflns_av_R_equivalents 0.0276
_diffrn_reflns_av_sigmaI/netI 0.0246
_diffrn_reflns_Laue_measured_fraction_full 0.999
_diffrn_reflns_Laue_measured_fraction_max 0.999
_diffrn_reflns_limit_h_max 21
_diffrn_reflns_limit_h_min -21
_diffrn_reflns_limit_k_max 15
_diffrn_reflns_limit_k_min -15
_diffrn_reflns_limit_l_max 16
_diffrn_reflns_limit_l_min -16
_diffrn_reflns_number 9611
_diffrn_reflns_point_group_measured_fraction_full 0.999
_diffrn_reflns_point_group_measured_fraction_max 0.999
_diffrn_reflns_theta_full 25.242
_diffrn_reflns_theta_max 25.499
_diffrn_reflns_theta_min 2.800
_diffrn_standards_interval_count 0
_diffrn_standards_interval_time 0
_diffrn_standards_number 0
_exptl_absorpt_coefficient_mu 0.104
_exptl_absorpt_correction_T_max 0.9716
_exptl_absorpt_correction_T_min 0.9607
_exptl_absorpt_correction_type multi-scan
_exptl_absorpt_process_details sadabs
_exptl_crystal_colour colourless
_exptl_crystal_density_diffrn 1.420
_exptl_crystal_density_method 'not measured'
_exptl_crystal_description block
_exptl_crystal_F_000 1160
_exptl_crystal_size_max 0.39
_exptl_crystal_size_mid 0.30
_exptl_crystal_size_min 0.28
_refine_diff_density_max 0.162
_refine_diff_density_min -0.128
_refine_diff_density_rms 0.030
_refine_ls_extinction_coef 0.00108(16)
_refine_ls_extinction_expression Fc^*^=kFc[1+0.001xFc^2^\l^3^/sin(2\q)]^-1/4^
_refine_ls_extinction_method 'SHELXL-2014/7 (Sheldrick 2014'
_refine_ls_goodness_of_fit_ref 1.154
_refine_ls_hydrogen_treatment mixed
_refine_ls_matrix_type full
_refine_ls_number_parameters 200
_refine_ls_number_reflns 2391
_refine_ls_number_restraints 0
_refine_ls_restrained_S_all 1.154
_refine_ls_R_factor_all 0.0629
_refine_ls_R_factor_gt 0.0379
_refine_ls_shift/su_max 0.009
_refine_ls_shift/su_mean 0.000
_refine_ls_structure_factor_coef Fsqd
_refine_ls_weighting_details 'w=1/[\s^2^(Fo^2^)+(0.0200P)^2^+1.0000P] where P=(Fo^2^+2Fc^2^)/3'
_refine_ls_weighting_scheme calc
_refine_ls_wR_factor_gt 0.0744
_refine_ls_wR_factor_ref 0.0839
_reflns_Friedel_coverage 0.000
_reflns_Friedel_fraction_full .
_reflns_Friedel_fraction_max .
_reflns_number_gt 1655
_reflns_number_total 2391
_reflns_threshold_expression 'I > 2\s(I)'
_cod_data_source_file suppl_ncrs-2014-9081_suppl.cif
_cod_data_source_block b
_cod_original_cell_volume 2565.3(6)
_cod_original_sg_symbol_H-M 'C 2/c'
_cod_database_code 8106776
_shelx_space_group_comment
;
The symmetry employed for this shelxl refinement is uniquely defined
by the following loop, which should always be used as a source of
symmetry information in preference to the above space-group names.
They are only intended as comments.
;

loop_
_space_group_symop_operation_xyz
'x, y, z'
'-x, y, -z+1/2'
'x+1/2, y+1/2, z'
'-x+1/2, y+1/2, -z+1/2'
'-x, -y, -z'
'x, -y, z-1/2'
'-x+1/2, -y+1/2, -z'
'x+1/2, -y+1/2, z-1/2'

loop_
_atom_site_label
_atom_site_type_symbol
_atom_site_fract_x
_atom_site_fract_y
_atom_site_fract_z
_atom_site_U_iso_or_equiv
_atom_site_adp_type
_atom_site_occupancy
_atom_site_site_symmetry_order
_atom_site_calc_flag
_atom_site_refinement_flags_posn
_atom_site_refinement_flags_adp
_atom_site_refinement_flags_occupancy
_atom_site_disorder_assembly
_atom_site_disorder_group
N1 N 0.32705(10) 0.57941(11) 0.09352(13) 0.0496(4) Uani 1 1 d . . . . .
O1 O 0.08735(11) 0.26488(10) 0.53453(14) 0.0953(5) Uani 1 1 d . . . . .
O2 O 0.16085(12) 0.29469(10) 0.72598(13) 0.0847(5) Uani 1 1 d . . . . .
H2 H 0.1904 0.3412 0.7729 0.127 Uiso 1 1 calc R U . . .
O3 O 0.23917(10) 0.43545(10) 0.86194(11) 0.0722(4) Uani 1 1 d . . . . .
H3 H -0.113(14) 0.854(19) 0.380(18) 1.30(19) Uiso 1 1 d . . . . .
O4 O 0.22252(10) 0.60091(9) 0.85878(10) 0.0681(4) Uani 1 1 d . . . . .
C1 C 0.36375(13) 0.66003(13) 0.16545(15) 0.0583(5) Uani 1 1 d . . . . .
H1 H 0.3520 0.7249 0.1323 0.070 Uiso 1 1 calc R U . . .
C2 C 0.41842(13) 0.64826(13) 0.28737(15) 0.0549(5) Uani 1 1 d . . . . .
H2A H 0.4444 0.7051 0.3366 0.066 Uiso 1 1 calc R U . . .
C3 C 0.43543(11) 0.55200(12) 0.33826(13) 0.0422(4) Uani 1 1 d . . . . .
C4 C 0.39461(12) 0.46984(12) 0.25990(14) 0.0487(4) Uani 1 1 d . . . . .
H4 H 0.4036 0.4041 0.2902 0.058 Uiso 1 1 calc R U . . .
C5 C 0.34142(12) 0.48588(13) 0.13851(14) 0.0504(4) Uani 1 1 d . . . . .
H5 H 0.3149 0.4306 0.0866 0.060 Uiso 1 1 calc R U . . .
C6 C 0.11740(12) 0.63625(13) 0.50339(15) 0.0503(4) Uani 1 1 d . . . . .
H6 H 0.205(11) 0.888(11) 0.570(13) 0.85(10) Uiso 1 1 d . . . . .
C7 C 0.15605(11) 0.61742(12) 0.62405(14) 0.0463(4) Uani 1 1 d . . . . .
H7 H 0.1791 0.6723 0.6769 0.056 Uiso 1 1 calc R U . . .
C8 C 0.16229(10) 0.52085(12) 0.67057(13) 0.0410(4) Uani 1 1 d . . . . .
H8 H 0.06(2) 0.642(18) 0.30(3) 1.5(3) Uiso 1 1 d . . . . .
C9 C 0.12746(11) 0.43702(12) 0.59095(14) 0.0454(4) Uani 1 1 d . . . . .
C10 C 0.08813(12) 0.45733(14) 0.46967(15) 0.0573(5) Uani 1 1 d . . . . .
H10 H 0.0637 0.4036 0.4153 0.069 Uiso 1 1 calc R U . . .
C11 C 0.08396(13) 0.55353(15) 0.42733(15) 0.0593(5) Uani 1 1 d . . . . .
H11 H 0.0580 0.5631 0.3457 0.071 Uiso 1 1 calc R U . . .
C12 C 0.11366(15) 0.74156(15) 0.45690(18) 0.0735(6) Uani 1 1 d . . . . .
H12A H 0.1148 0.7909 0.5104 0.110 Uiso 0.5 1 calc R U P . .
H12B H 0.0581 0.7492 0.3783 0.110 Uiso 0.5 1 calc R U P . .
H12C H 0.1657 0.7518 0.4523 0.110 Uiso 0.5 1 calc R U P . .
H12D H 0.1110 0.7370 0.3836 0.110 Uiso 0.5 1 calc R U P . .
H12E H 0.1676 0.7787 0.5157 0.110 Uiso 0.5 1 calc R U P . .
H12F H 0.0600 0.7762 0.4417 0.110 Uiso 0.5 1 calc R U P . .
C13 C 0.21092(12) 0.51839(14) 0.80587(15) 0.0492(4) Uani 1 1 d . . . . .
C14 C 0.12437(13) 0.32579(14) 0.61658(19) 0.0606(5) Uani 1 1 d . . . . .
C15 C 0.49534(12) 0.54150(11) 0.46966(14) 0.0467(4) Uani 1 1 d . . . . .
H15 H 0.5295 0.5982 0.5135 0.056 Uiso 1 1 calc R U . . .
H1D H 0.2876(14) 0.5879(15) 0.002(2) 0.094(7) Uiso 1 1 d . . . . .

loop_
_atom_site_aniso_label
_atom_site_aniso_U_11
_atom_site_aniso_U_22
_atom_site_aniso_U_33
_atom_site_aniso_U_23
_atom_site_aniso_U_13
_atom_site_aniso_U_12
N1 0.0551(9) 0.0520(9) 0.0330(8) -0.0011(7) 0.0194(7) 0.0002(7)
O1 0.1087(12) 0.0520(9) 0.0829(11) -0.0219(8) 0.0278(10) -0.0214(8)
O2 0.1255(14) 0.0464(8) 0.0759(10) 0.0045(7) 0.0526(10) -0.0029(8)
O3 0.1011(11) 0.0573(8) 0.0443(7) 0.0104(6) 0.0321(8) 0.0160(8)
O4 0.0994(11) 0.0518(8) 0.0373(7) -0.0062(6) 0.0288(7) -0.0085(7)
C1 0.0748(13) 0.0448(10) 0.0436(10) 0.0018(8) 0.0261(10) -0.0021(9)
C2 0.0708(12) 0.0426(10) 0.0389(10) -0.0047(8) 0.0233(9) -0.0071(9)
C3 0.0453(9) 0.0431(9) 0.0345(9) -0.0031(7) 0.0202(8) -0.0015(7)
C4 0.0574(11) 0.0390(9) 0.0412(9) -0.0009(8) 0.0223(9) -0.0001(8)
C5 0.0555(11) 0.0469(10) 0.0386(10) -0.0077(8) 0.0201(9) -0.0027(8)
C6 0.0516(10) 0.0533(11) 0.0401(10) 0.0028(8) 0.0221(9) -0.0010(9)
C7 0.0512(10) 0.0441(10) 0.0369(9) -0.0046(7) 0.0207(8) -0.0050(8)
C8 0.0398(9) 0.0441(9) 0.0344(9) -0.0024(7) 0.0178(7) -0.0034(7)
C9 0.0425(9) 0.0451(9) 0.0425(10) -0.0052(8) 0.0201(8) -0.0042(8)
C10 0.0555(11) 0.0591(12) 0.0417(11) -0.0151(9) 0.0177(9) -0.0091(9)
C11 0.0602(12) 0.0702(13) 0.0323(9) 0.0000(9) 0.0166(9) -0.0026(10)
C12 0.0922(16) 0.0636(13) 0.0593(12) 0.0147(10) 0.0391(12) 0.0012(11)
C13 0.0544(11) 0.0499(11) 0.0384(9) 0.0006(9) 0.0230(9) -0.0029(8)
C14 0.0589(12) 0.0484(11) 0.0658(13) -0.0053(10) 0.0296(11) -0.0047(9)
C15 0.0532(10) 0.0402(9) 0.0373(9) -0.0062(7) 0.0196(8) -0.0049(8)

loop_
_atom_type_symbol
_atom_type_description
_atom_type_scat_dispersion_real
_atom_type_scat_dispersion_imag
_atom_type_scat_source
C C 0.0033 0.0016 'International Tables Vol C Tables 4.2.6.8 and 6.1.1.4'
H H 0.0000 0.0000 'International Tables Vol C Tables 4.2.6.8 and 6.1.1.4'
N N 0.0061 0.0033 'International Tables Vol C Tables 4.2.6.8 and 6.1.1.4'
O O 0.0106 0.0060 'International Tables Vol C Tables 4.2.6.8 and 6.1.1.4'

loop_
_geom_angle_atom_site_label_1
_geom_angle_atom_site_label_2
_geom_angle_atom_site_label_3
_geom_angle
_geom_angle_site_symmetry_1
_geom_angle_site_symmetry_3
C5 N1 C1 120.96(15) . .
C5 N1 H1D 118.3(12) . .
C1 N1 H1D 120.7(12) . .
C14 O2 H2 109.5 . .
N1 C1 C2 120.59(16) . .
N1 C1 H1 119.7 . .
C2 C1 H1 119.7 . .
C1 C2 C3 120.41(16) . .
C1 C2 H2A 119.8 . .
C3 C2 H2A 119.8 . .
C2 C3 C4 117.18(14) . .
C2 C3 C15 119.23(14) . .
C4 C3 C15 123.58(14) . .
C5 C4 C3 119.97(15) . .
C5 C4 H4 120.0 . .
C3 C4 H4 120.0 . .
N1 C5 C4 120.88(15) . .
N1 C5 H5 119.6 . .
C4 C5 H5 119.6 . .
C11 C6 C7 116.91(16) . .
C11 C6 C12 121.14(16) . .
C7 C6 C12 121.94(16) . .
C6 C7 C8 123.52(15) . .
C6 C7 H7 118.2 . .
C8 C7 H7 118.2 . .
C7 C8 C9 118.66(14) . .
C7 C8 C13 114.06(14) . .
C9 C8 C13 127.23(14) . .
C10 C9 C8 117.12(15) . .
C10 C9 C14 113.24(15) . .
C8 C9 C14 129.63(16) . .
C11 C10 C9 122.53(16) . .
C11 C10 H10 118.7 . .
C9 C10 H10 118.7 . .
C10 C11 C6 121.26(16) . .
C10 C11 H11 119.4 . .
C6 C11 H11 119.4 . .
C6 C12 H12A 109.5 . .
C6 C12 H12B 109.5 . .
H12A C12 H12B 109.5 . .
C6 C12 H12C 109.5 . .
H12A C12 H12C 109.5 . .
H12B C12 H12C 109.5 . .
C6 C12 H12D 109.5 . .
H12A C12 H12D 141.1 . .
H12B C12 H12D 56.3 . .
H12C C12 H12D 56.3 . .
C6 C12 H12E 109.5 . .
H12A C12 H12E 56.3 . .
H12B C12 H12E 141.1 . .
H12C C12 H12E 56.3 . .
H12D C12 H12E 109.5 . .
C6 C12 H12F 109.5 . .
H12A C12 H12F 56.3 . .
H12B C12 H12F 56.3 . .
H12C C12 H12F 141.1 . .
H12D C12 H12F 109.5 . .
H12E C12 H12F 109.5 . .
O4 C13 O3 121.88(15) . .
O4 C13 C8 117.81(15) . .
O3 C13 C8 120.31(15) . .
O1 C14 O2 119.57(18) . .
O1 C14 C9 120.06(19) . .
O2 C14 C9 120.37(17) . .
C15 C15 C3 125.33(19) 5_666 .
C15 C15 H15 117.3 5_666 .
C3 C15 H15 117.3 . .

loop_
_geom_bond_atom_site_label_1
_geom_bond_atom_site_label_2
_geom_bond_distance
_geom_bond_site_symmetry_2
N1 C5 1.329(2) .
N1 C1 1.331(2) .
N1 H1D 1.02(2) .
O1 C14 1.214(2) .
O2 C14 1.296(2) .
O2 H2 0.8200 .
O3 C13 1.258(2) .
O4 C13 1.249(2) .
C1 C2 1.365(2) .
C1 H1 0.9300 .
C2 C3 1.388(2) .
C2 H2A 0.9300 .
C3 C4 1.393(2) .
C3 C15 1.468(2) .
C4 C5 1.366(2) .
C4 H4 0.9300 .
C5 H5 0.9300 .
C6 C11 1.377(2) .
C6 C7 1.383(2) .
C6 C12 1.504(2) .
C7 C8 1.391(2) .
C7 H7 0.9300 .
C8 C9 1.413(2) .
C8 C13 1.513(2) .
C9 C10 1.392(2) .
C9 C14 1.509(2) .
C10 C11 1.371(2) .
C10 H10 0.9300 .
C11 H11 0.9300 .
C12 H12A 0.9600 .
C12 H12B 0.9600 .
C12 H12C 0.9600 .
C12 H12D 0.9600 .
C12 H12E 0.9600 .
C12 H12F 0.9600 .
C15 C15 1.315(3) 5_666
C15 H15 0.9300 .

loop_
_geom_hbond_atom_site_label_D
_geom_hbond_atom_site_label_H
_geom_hbond_atom_site_label_A
_geom_hbond_distance_DH
_geom_hbond_distance_HA
_geom_hbond_distance_DA
_geom_hbond_angle_DHA
_geom_hbond_site_symmetry_A
N1 H1D O3 1.02(2) 2.55(2) 3.2004(19) 121.5(14) 1_554
N1 H1D O4 1.02(2) 1.61(2) 2.6254(18) 178.2(18) 1_554
O2 H2 O3 0.82 1.60 2.4141(19) 174.8 .

loop_
_geom_torsion_atom_site_label_1
_geom_torsion_atom_site_label_2
_geom_torsion_atom_site_label_3
_geom_torsion_atom_site_label_4
_geom_torsion
_geom_torsion_site_symmetry_1
_geom_torsion_site_symmetry_2
_geom_torsion_site_symmetry_3
_geom_torsion_site_symmetry_4
C5 N1 C1 C2 1.1(3) . . . .
N1 C1 C2 C3 -1.0(3) . . . .
C1 C2 C3 C4 0.0(3) . . . .
C1 C2 C3 C15 179.33(17) . . . .
C2 C3 C4 C5 0.8(3) . . . .
C15 C3 C4 C5 -178.48(16) . . . .
C1 N1 C5 C4 -0.3(3) . . . .
C3 C4 C5 N1 -0.7(3) . . . .
C11 C6 C7 C8 -0.1(3) . . . .
C12 C6 C7 C8 -178.74(17) . . . .
C6 C7 C8 C9 0.0(3) . . . .
C6 C7 C8 C13 177.51(16) . . . .
C7 C8 C9 C10 -0.5(2) . . . .
C13 C8 C9 C10 -177.63(16) . . . .
C7 C8 C9 C14 -179.23(17) . . . .
C13 C8 C9 C14 3.7(3) . . . .
C8 C9 C10 C11 1.1(3) . . . .
C14 C9 C10 C11 -179.96(17) . . . .
C9 C10 C11 C6 -1.2(3) . . . .
C7 C6 C11 C10 0.7(3) . . . .
C12 C6 C11 C10 179.33(18) . . . .
C7 C8 C13 O4 15.0(2) . . . .
C9 C8 C13 O4 -167.74(17) . . . .
C7 C8 C13 O3 -164.23(17) . . . .
C9 C8 C13 O3 13.0(3) . . . .
C10 C9 C14 O1 -2.3(3) . . . .
C8 C9 C14 O1 176.46(18) . . . .
C10 C9 C14 O2 177.91(18) . . . .
C8 C9 C14 O2 -3.3(3) . . . .
C2 C3 C15 C15 167.7(2) . . . 5_666
C4 C3 C15 C15 -13.0(3) . . . 5_666
